data_7018335
loop_
_publ_author_name
'Hamidi, Shima'
'Deacon, Glen B.'
'Junk, Peter C.'
'Neumann, Paul'

_publ_section_title
;
 Direct reaction of iodine-activated lanthanoid metals with
 2,6-diisopropylphenol.
;
_journal_issue 12
_journal_name_full 'Dalton transactions (Cambridge, England : 2003)'
_journal_page_first 3541
_journal_page_last 3552
_journal_paper_doi 10.1039/c2dt11752e
_journal_volume 41
_journal_year 2012
_chemical_formula_sum 'C55 H83 Nd O6'
_chemical_formula_weight 984.45
_chemical_name_common 'Nd structure'
_chemical_name_systematic
;
?
;
_space_group_IT_number 14
_symmetry_cell_setting monoclinic
_symmetry_space_group_name_Hall '-P 2yn'
_symmetry_space_group_name_H-M 'P 1 21/n 1'
_atom_sites_solution_hydrogens geom
_atom_sites_solution_primary direct
_atom_sites_solution_secondary difmap
_audit_creation_method SHELXL-97
_cell_angle_alpha 90.00
_cell_angle_beta 95.671(2)
_cell_angle_gamma 90.00
_cell_formula_units_Z 4
_cell_length_a 10.9370(4)
_cell_length_b 35.5722(15)
_cell_length_c 13.3069(6)
_cell_measurement_temperature 123(1)
_cell_volume 5151.8(4)
_computing_cell_refinement 'Bruker SMART (Bruker)'
_computing_data_collection 'Bruker SMART (Bruker)'
_computing_data_reduction 'Bruker SAINT (Bruker)'
_computing_molecular_graphics 'X-Seed (Barbour, 1999)'
_computing_publication_material 'CIFTAB (Sheldrick, 1997)'
_computing_structure_refinement 'SHELXL-97 (Sheldrick, 1997)'
_computing_structure_solution 'SHELXS-97 (Sheldrick, 1990)'
_diffrn_ambient_temperature 123(1)
_diffrn_measured_fraction_theta_full 0.986
_diffrn_measured_fraction_theta_max 0.986
_diffrn_measurement_device_type 'Bruker X8 Apex II CCD'
_diffrn_measurement_method 'phi and omega scans'
_diffrn_radiation_monochromator graphite
_diffrn_radiation_source 'fine-focus sealed tube'
_diffrn_radiation_type MoK\a
_diffrn_radiation_wavelength 0.71073
_diffrn_reflns_av_R_equivalents 0.0753
_diffrn_reflns_av_sigmaI/netI 0.0976
_diffrn_reflns_limit_h_max 13
_diffrn_reflns_limit_h_min -11
_diffrn_reflns_limit_k_max 44
_diffrn_reflns_limit_k_min -44
_diffrn_reflns_limit_l_max 15
_diffrn_reflns_limit_l_min -16
_diffrn_reflns_number 31755
_diffrn_reflns_theta_full 26.61
_diffrn_reflns_theta_max 26.61
_diffrn_reflns_theta_min 1.92
_exptl_absorpt_coefficient_mu 1.054
_exptl_absorpt_correction_T_max 0.9492
_exptl_absorpt_correction_T_min 0.8579
_exptl_absorpt_correction_type multi-scan
_exptl_absorpt_process_details SADABS
_exptl_crystal_density_diffrn 1.269
_exptl_crystal_density_method 'not measured'
_exptl_crystal_F_000 2084
_exptl_crystal_size_max 0.15
_exptl_crystal_size_mid 0.10
_exptl_crystal_size_min 0.05
_refine_diff_density_max 0.871
_refine_diff_density_min -1.377
_refine_diff_density_rms 0.114
_refine_ls_extinction_expression Fc^*^=kFc[1+0.001xFc^2^\l^3^/sin(2\q)]^-1/4^
_refine_ls_extinction_method SHELXL
_refine_ls_goodness_of_fit_ref 1.037
_refine_ls_hydrogen_treatment constr
_refine_ls_matrix_type full
_refine_ls_number_parameters 572
_refine_ls_number_reflns 10651
_refine_ls_number_restraints 0
_refine_ls_restrained_S_all 1.037
_refine_ls_R_factor_all 0.0969
_refine_ls_R_factor_gt 0.0542
_refine_ls_shift/su_max 0.001
_refine_ls_shift/su_mean 0.000
_refine_ls_structure_factor_coef Fsqd
_refine_ls_weighting_details 'calc w=1/[\s^2^(Fo^2^)+(0.2000P)^2^+0.0000P] where P=(Fo^2^+2Fc^2^)/3'
_refine_ls_weighting_scheme calc
_refine_ls_wR_factor_gt 0.0819
_refine_ls_wR_factor_ref 0.0933
_reflns_number_gt 7359
_reflns_number_total 10651
_reflns_threshold_expression >2sigma(I)
_cod_data_source_file c2dt11752e.txt
_cod_data_source_block D:\neodymium.CIF
_cod_depositor_comments
;
The following automatic conversions were performed:

'_exptl_absorpt_correction_type' value 'Multi-scan' changed to
'multi-scan' according to
/home/saulius/struct/CIF-dictionaries/cif_core.dic dictionary named
'cif_core.dic' version 2.4.1 from 2010-06-29.

Automatic conversion script
Id: cif_fix_values 1715 2011-07-08 13:25:40Z adriana 
;
_cod_original_sg_symbol_H-M P21/n
_cod_database_code 7018335

loop_
_symmetry_equiv_pos_as_xyz
'x, y, z'
'-x+1/2, y+1/2, -z+1/2'
'-x, -y, -z'
'x-1/2, -y-1/2, z-1/2'

loop_
_atom_site_label
_atom_site_type_symbol
_atom_site_fract_x
_atom_site_fract_y
_atom_site_fract_z
_atom_site_U_iso_or_equiv
_atom_site_adp_type
_atom_site_occupancy
_atom_site_symmetry_multiplicity
_atom_site_calc_flag
_atom_site_refinement_flags
Nd1 Nd 0.04547(2) 0.854028(6) 0.498276(18) 0.01352(7) Uani 1 1 d .
O1 O 0.1789(3) 0.81121(8) 0.5586(2) 0.0180(7) Uani 1 1 d .
O2 O 0.1243(3) 0.90825(8) 0.5567(2) 0.0174(7) Uani 1 1 d .
O3 O 0.0775(3) 0.85480(9) 0.3388(2) 0.0198(7) Uani 1 1 d .
O4 O -0.1170(3) 0.80360(9) 0.4449(2) 0.0232(8) Uani 1 1 d .
O5 O -0.1499(3) 0.89359(9) 0.4672(2) 0.0267(8) Uani 1 1 d .
O6 O -0.0544(3) 0.84477(8) 0.6595(2) 0.0248(8) Uani 1 1 d .
C1 C 0.2759(4) 0.78811(12) 0.5751(3) 0.0160(10) Uani 1 1 d .
C2 C 0.3880(4) 0.80170(12) 0.6241(3) 0.0176(10) Uani 1 1 d .
C3 C 0.4864(4) 0.77682(13) 0.6407(3) 0.0231(11) Uani 1 1 d .
H3 H 0.5617 0.7857 0.6739 0.028 Uiso 1 1 calc R
C4 C 0.4778(4) 0.73991(12) 0.6107(3) 0.0213(11) Uani 1 1 d .
H4 H 0.5464 0.7236 0.6228 0.026 Uiso 1 1 calc R
C5 C 0.3684(4) 0.72687(12) 0.5627(3) 0.0211(11) Uani 1 1 d .
H5 H 0.3624 0.7013 0.5426 0.025 Uiso 1 1 calc R
C6 C 0.2671(4) 0.75006(12) 0.5428(3) 0.0161(10) Uani 1 1 d .
C7 C 0.5242(4) 0.85919(13) 0.6606(4) 0.0344(13) Uani 1 1 d .
H7A H 0.5787 0.8474 0.7145 0.052 Uiso 1 1 calc R
H7B H 0.5198 0.8863 0.6730 0.052 Uiso 1 1 calc R
H7C H 0.5564 0.8548 0.5955 0.052 Uiso 1 1 calc R
C8 C 0.3958(4) 0.84212(12) 0.6589(4) 0.0240(12) Uani 1 1 d .
H8 H 0.3404 0.8571 0.6098 0.029 Uiso 1 1 calc R
C9 C 0.3464(5) 0.84573(13) 0.7614(4) 0.0323(13) Uani 1 1 d .
H9A H 0.2617 0.8364 0.7568 0.048 Uiso 1 1 calc R
H9B H 0.3480 0.8722 0.7819 0.048 Uiso 1 1 calc R
H9C H 0.3976 0.8309 0.8114 0.048 Uiso 1 1 calc R
C10 C 0.0586(5) 0.72495(15) 0.5656(4) 0.0410(15) Uani 1 1 d .
H10A H 0.0929 0.7038 0.6064 0.062 Uiso 1 1 calc R
H10B H -0.0202 0.7175 0.5297 0.062 Uiso 1 1 calc R
H10C H 0.0459 0.7464 0.6097 0.062 Uiso 1 1 calc R
C11 C 0.1464(4) 0.73596(12) 0.4903(4) 0.0242(11) Uani 1 1 d .
H11 H 0.1081 0.7574 0.4499 0.029 Uiso 1 1 calc R
C12 C 0.1610(5) 0.70373(13) 0.4174(4) 0.0347(13) Uani 1 1 d .
H12A H 0.1840 0.6808 0.4556 0.052 Uiso 1 1 calc R
H12B H 0.2253 0.7100 0.3738 0.052 Uiso 1 1 calc R
H12C H 0.0831 0.6996 0.3757 0.052 Uiso 1 1 calc R
C13 C 0.2258(4) 0.92912(11) 0.5789(3) 0.0148(10) Uani 1 1 d .
C14 C 0.2959(4) 0.94132(12) 0.5016(3) 0.0199(11) Uani 1 1 d .
C15 C 0.4079(4) 0.95893(12) 0.5276(4) 0.0233(11) Uani 1 1 d .
H15 H 0.4575 0.9661 0.4760 0.028 Uiso 1 1 calc R
C16 C 0.4484(4) 0.96624(13) 0.6280(4) 0.0269(12) Uani 1 1 d .
H16 H 0.5267 0.9773 0.6451 0.032 Uiso 1 1 calc R
C17 C 0.3748(4) 0.95739(12) 0.7025(4) 0.0239(11) Uani 1 1 d .
H17 H 0.4017 0.9634 0.7707 0.029 Uiso 1 1 calc R
C18 C 0.2620(4) 0.93979(12) 0.6805(3) 0.0188(10) Uani 1 1 d .
C19 C 0.3322(5) 0.93841(14) 0.3133(4) 0.0320(13) Uani 1 1 d .
H19A H 0.2892 0.9330 0.2467 0.048 Uiso 1 1 calc R
H19B H 0.3951 0.9192 0.3302 0.048 Uiso 1 1 calc R
H19C H 0.3712 0.9632 0.3121 0.048 Uiso 1 1 calc R
C20 C 0.2406(4) 0.93820(13) 0.3922(3) 0.0226(11) Uani 1 1 d .
H20 H 0.1944 0.9139 0.3852 0.027 Uiso 1 1 calc R
C21 C 0.1483(5) 0.96979(16) 0.3702(4) 0.0450(16) Uani 1 1 d .
H21A H 0.1917 0.9939 0.3711 0.067 Uiso 1 1 calc R
H21B H 0.0903 0.9699 0.4218 0.067 Uiso 1 1 calc R
H21C H 0.1034 0.9659 0.3036 0.067 Uiso 1 1 calc R
C22 C 0.2291(5) 0.93729(14) 0.8689(3) 0.0339(13) Uani 1 1 d .
H22A H 0.3017 0.9211 0.8799 0.051 Uiso 1 1 calc R
H22B H 0.1683 0.9296 0.9142 0.051 Uiso 1 1 calc R
H22C H 0.2529 0.9635 0.8827 0.051 Uiso 1 1 calc R
C23 C 0.1732(4) 0.93363(13) 0.7587(3) 0.0224(11) Uani 1 1 d .
H23 H 0.1396 0.9076 0.7493 0.027 Uiso 1 1 calc R
C24 C 0.0653(4) 0.96107(13) 0.7408(4) 0.0313(12) Uani 1 1 d .
H24A H 0.0947 0.9868 0.7535 0.047 Uiso 1 1 calc R
H24B H 0.0033 0.9550 0.7866 0.047 Uiso 1 1 calc R
H24C H 0.0288 0.9589 0.6707 0.047 Uiso 1 1 calc R
C25 C 0.1209(4) 0.85415(13) 0.2483(3) 0.0177(9) Uani 1 1 d .
C26 C 0.2274(4) 0.83328(12) 0.2336(3) 0.0200(10) Uani 1 1 d .
C27 C 0.2701(4) 0.83271(14) 0.1386(4) 0.0280(12) Uani 1 1 d .
H27 H 0.3419 0.8187 0.1288 0.034 Uiso 1 1 calc R
C28 C 0.2106(4) 0.85211(17) 0.0584(3) 0.0370(13) Uani 1 1 d .
H28 H 0.2406 0.8514 -0.0062 0.044 Uiso 1 1 calc R
C29 C 0.1074(5) 0.87246(14) 0.0733(4) 0.0308(13) Uani 1 1 d .
H29 H 0.0665 0.8858 0.0179 0.037 Uiso 1 1 calc R
C30 C 0.0609(4) 0.87427(12) 0.1657(3) 0.0206(11) Uani 1 1 d .
C31 C -0.1691(4) 0.87531(14) 0.1409(4) 0.0358(14) Uani 1 1 d .
H31A H -0.1682 0.8699 0.0688 0.054 Uiso 1 1 calc R
H31B H -0.2417 0.8904 0.1513 0.054 Uiso 1 1 calc R
H31C H -0.1719 0.8517 0.1784 0.054 Uiso 1 1 calc R
C32 C -0.0531(4) 0.89706(12) 0.1787(3) 0.0245(11) Uani 1 1 d .
H32 H -0.0557 0.9018 0.2526 0.029 Uiso 1 1 calc R
C33 C -0.0552(5) 0.93512(13) 0.1257(4) 0.0417(15) Uani 1 1 d .
H33A H 0.0223 0.9483 0.1447 0.062 Uiso 1 1 calc R
H33B H -0.1237 0.9501 0.1460 0.062 Uiso 1 1 calc R
H33C H -0.0654 0.9313 0.0524 0.062 Uiso 1 1 calc R
C34 C 0.3495(5) 0.77480(13) 0.2895(4) 0.0380(14) Uani 1 1 d .
H34A H 0.2854 0.7603 0.2502 0.057 Uiso 1 1 calc R
H34B H 0.3800 0.7606 0.3499 0.057 Uiso 1 1 calc R
H34C H 0.4173 0.7796 0.2483 0.057 Uiso 1 1 calc R
C35 C 0.2962(4) 0.81221(12) 0.3209(3) 0.0202(10) Uani 1 1 d .
H35 H 0.2362 0.8066 0.3709 0.024 Uiso 1 1 calc R
C36 C 0.3979(5) 0.83640(14) 0.3743(4) 0.0353(14) Uani 1 1 d .
H36A H 0.4540 0.8445 0.3255 0.053 Uiso 1 1 calc R
H36B H 0.4435 0.8217 0.4279 0.053 Uiso 1 1 calc R
H36C H 0.3616 0.8585 0.4038 0.053 Uiso 1 1 calc R
C37 C -0.2127(5) 0.78698(14) 0.4991(4) 0.0321(13) Uani 1 1 d .
H37A H -0.2676 0.8067 0.5217 0.039 Uiso 1 1 calc R
H37B H -0.1761 0.7730 0.5590 0.039 Uiso 1 1 calc R
C38 C -0.2836(6) 0.76055(17) 0.4253(4) 0.0497(17) Uani 1 1 d .
H38A H -0.2658 0.7340 0.4440 0.060 Uiso 1 1 calc R
H38B H -0.3731 0.7649 0.4243 0.060 Uiso 1 1 calc R
C39 C -0.2419(7) 0.7691(2) 0.3285(5) 0.101(3) Uani 1 1 d .
H39A H -0.3008 0.7863 0.2904 0.122 Uiso 1 1 calc R
H39B H -0.2365 0.7458 0.2887 0.122 Uiso 1 1 calc R
C40 C -0.1223(4) 0.78677(14) 0.3446(3) 0.0291(12) Uani 1 1 d .
H40A H -0.1131 0.8062 0.2927 0.035 Uiso 1 1 calc R
H40B H -0.0562 0.7679 0.3416 0.035 Uiso 1 1 calc R
C41 C -0.2594(5) 0.88397(15) 0.4031(4) 0.0395(14) Uani 1 1 d .
H41A H -0.3148 0.8684 0.4404 0.047 Uiso 1 1 calc R
H41B H -0.2382 0.8698 0.3432 0.047 Uiso 1 1 calc R
C42 C -0.3201(6) 0.92055(18) 0.3716(5) 0.075(3) Uani 1 1 d .
H42A H -0.3429 0.9211 0.2978 0.090 Uiso 1 1 calc R
H42B H -0.3950 0.9245 0.4064 0.090 Uiso 1 1 calc R
C43 C -0.2259(6) 0.95003(18) 0.4021(5) 0.067(2) Uani 1 1 d .
H43A H -0.1723 0.9548 0.3476 0.080 Uiso 1 1 calc R
H43B H -0.2650 0.9739 0.4199 0.080 Uiso 1 1 calc R
C44 C -0.1579(5) 0.93326(14) 0.4890(5) 0.0493(18) Uani 1 1 d .
H44A H -0.2010 0.9373 0.5501 0.059 Uiso 1 1 calc R
H44B H -0.0748 0.9444 0.5004 0.059 Uiso 1 1 calc R
C45 C -0.0239(5) 0.81589(13) 0.7346(4) 0.0319(13) Uani 1 1 d .
H45A H 0.0533 0.8029 0.7221 0.038 Uiso 1 1 calc R
H45B H -0.0906 0.7970 0.7341 0.038 Uiso 1 1 calc R
C46 C -0.0090(5) 0.83670(14) 0.8335(4) 0.0315(13) Uani 1 1 d .
H46A H 0.0737 0.8481 0.8456 0.038 Uiso 1 1 calc R
H46B H -0.0228 0.8199 0.8906 0.038 Uiso 1 1 calc R
C47 C -0.1079(5) 0.86659(14) 0.8185(4) 0.0336(13) Uani 1 1 d .
H47A H -0.0827 0.8897 0.8565 0.040 Uiso 1 1 calc R
H47B H -0.1862 0.8574 0.8411 0.040 Uiso 1 1 calc R
C48 C -0.1216(4) 0.87408(14) 0.7055(4) 0.0285(12) Uani 1 1 d .
H48A H -0.2094 0.8735 0.6788 0.034 Uiso 1 1 calc R
H48B H -0.0876 0.8991 0.6910 0.034 Uiso 1 1 calc R
C49 C 0.6316(5) 0.94253(16) -0.0598(4) 0.0384(14) Uani 1 1 d .
C50 C 0.6043(6) 0.96319(16) 0.0242(5) 0.0497(17) Uani 1 1 d .
H50 H 0.6329 0.9883 0.0323 0.060 Uiso 1 1 calc R
C51 C 0.5358(5) 0.94745(16) 0.0963(4) 0.0448(16) Uani 1 1 d .
H51 H 0.5193 0.9618 0.1536 0.054 Uiso 1 1 calc R
C52 C 0.4923(5) 0.91158(15) 0.0857(4) 0.0387(14) Uani 1 1 d .
H52 H 0.4445 0.9010 0.1344 0.046 Uiso 1 1 calc R
C53 C 0.5189(5) 0.89099(15) 0.0030(4) 0.0377(15) Uani 1 1 d .
H53 H 0.4898 0.8659 -0.0051 0.045 Uiso 1 1 calc R
C54 C 0.5873(5) 0.90652(16) -0.0679(4) 0.0365(14) Uani 1 1 d .
H54 H 0.6043 0.8918 -0.1244 0.044 Uiso 1 1 calc R
C55 C 0.7058(6) 0.95943(19) -0.1368(5) 0.065(2) Uani 1 1 d .
H55A H 0.7929 0.9593 -0.1111 0.098 Uiso 1 1 calc R
H55B H 0.6790 0.9854 -0.1505 0.098 Uiso 1 1 calc R
H55C H 0.6942 0.9447 -0.1993 0.098 Uiso 1 1 calc R

loop_
_atom_site_aniso_label
_atom_site_aniso_U_11
_atom_site_aniso_U_22
_atom_site_aniso_U_33
_atom_site_aniso_U_23
_atom_site_aniso_U_13
_atom_site_aniso_U_12
Nd1 0.01483(12) 0.01441(11) 0.01116(11) -0.00052(12) 0.00050(8) 0.00056(13)
O1 0.0159(18) 0.0197(17) 0.0181(17) 0.0016(13) 0.0004(14) 0.0055(13)
O2 0.0134(17) 0.0169(16) 0.0219(18) -0.0033(13) 0.0015(13) -0.0025(13)
O3 0.0261(17) 0.0207(15) 0.0129(15) -0.0015(14) 0.0038(13) 0.0003(16)
O4 0.024(2) 0.0298(19) 0.0167(18) -0.0087(14) 0.0044(14) -0.0071(15)
O5 0.0210(19) 0.0270(19) 0.030(2) -0.0047(15) -0.0067(15) 0.0070(15)
O6 0.037(2) 0.0208(19) 0.0182(17) -0.0002(13) 0.0131(15) 0.0004(14)
C1 0.023(3) 0.017(2) 0.008(2) 0.0054(17) 0.0032(19) 0.002(2)
C2 0.019(3) 0.018(2) 0.015(2) 0.0005(18) 0.000(2) 0.0021(19)
C3 0.023(3) 0.029(3) 0.016(2) 0.001(2) -0.004(2) 0.004(2)
C4 0.024(3) 0.019(3) 0.022(3) 0.005(2) 0.007(2) 0.010(2)
C5 0.030(3) 0.017(2) 0.018(3) 0.0031(19) 0.012(2) 0.005(2)
C6 0.017(3) 0.016(2) 0.016(2) 0.0047(18) 0.0058(19) -0.0021(19)
C7 0.039(3) 0.025(3) 0.038(3) -0.004(2) -0.003(2) -0.004(2)
C8 0.022(3) 0.019(2) 0.029(3) -0.0038(19) -0.006(2) 0.002(2)
C9 0.032(3) 0.032(3) 0.032(3) -0.015(2) 0.001(2) 0.008(2)
C10 0.039(4) 0.043(3) 0.043(4) -0.010(3) 0.015(3) -0.016(3)
C11 0.027(3) 0.016(2) 0.029(3) -0.002(2) -0.001(2) -0.004(2)
C12 0.039(3) 0.033(3) 0.033(3) -0.006(2) 0.007(3) -0.010(3)
C13 0.015(3) 0.012(2) 0.017(2) 0.0004(18) 0.0010(19) 0.0024(18)
C14 0.021(3) 0.014(2) 0.024(3) 0.000(2) -0.001(2) -0.001(2)
C15 0.026(3) 0.023(3) 0.021(3) 0.006(2) 0.005(2) -0.001(2)
C16 0.020(3) 0.023(3) 0.035(3) 0.005(2) -0.009(2) -0.008(2)
C17 0.028(3) 0.022(3) 0.021(3) -0.001(2) -0.006(2) -0.001(2)
C18 0.023(3) 0.015(2) 0.017(2) 0.0018(18) -0.002(2) 0.000(2)
C19 0.035(3) 0.034(3) 0.028(3) 0.000(2) 0.009(2) -0.009(3)
C20 0.026(3) 0.026(3) 0.016(2) -0.001(2) 0.005(2) -0.005(2)
C21 0.046(4) 0.064(4) 0.024(3) 0.004(3) -0.001(3) 0.020(3)
C22 0.043(3) 0.039(3) 0.019(3) -0.002(2) 0.003(2) 0.000(3)
C23 0.030(3) 0.016(2) 0.020(3) 0.0005(19) 0.000(2) -0.001(2)
C24 0.036(3) 0.028(3) 0.030(3) -0.003(2) 0.007(2) 0.005(2)
C25 0.021(2) 0.015(2) 0.017(2) -0.004(2) 0.0033(18) -0.005(2)
C26 0.024(3) 0.024(3) 0.013(2) 0.0006(19) 0.001(2) -0.006(2)
C27 0.021(3) 0.044(3) 0.019(3) -0.002(2) 0.005(2) 0.006(2)
C28 0.029(3) 0.069(4) 0.015(2) 0.004(3) 0.008(2) -0.003(3)
C29 0.030(3) 0.048(3) 0.013(3) 0.005(2) 0.000(2) 0.004(3)
C30 0.020(3) 0.024(3) 0.017(3) -0.003(2) 0.000(2) -0.001(2)
C31 0.028(3) 0.044(3) 0.034(3) -0.008(3) -0.002(3) 0.011(3)
C32 0.037(3) 0.023(3) 0.013(2) -0.0046(19) -0.003(2) 0.007(2)
C33 0.066(4) 0.022(3) 0.035(3) 0.000(2) -0.002(3) 0.009(3)
C34 0.052(4) 0.028(3) 0.037(3) 0.004(2) 0.015(3) 0.009(3)
C35 0.019(3) 0.025(3) 0.017(2) 0.0036(19) 0.007(2) 0.002(2)
C36 0.036(3) 0.035(3) 0.033(3) 0.010(2) -0.009(3) -0.002(2)
C37 0.034(3) 0.043(3) 0.021(3) -0.004(2) 0.010(2) -0.017(3)
C38 0.049(4) 0.053(4) 0.047(4) -0.010(3) 0.006(3) -0.028(3)
C39 0.115(7) 0.145(8) 0.049(5) -0.051(5) 0.031(5) -0.106(6)
C40 0.035(3) 0.036(3) 0.016(3) -0.010(2) -0.002(2) 0.002(2)
C41 0.026(3) 0.051(4) 0.039(4) -0.007(3) -0.009(3) 0.003(3)
C42 0.072(5) 0.070(5) 0.073(5) -0.035(4) -0.045(4) 0.044(4)
C43 0.085(5) 0.052(4) 0.058(5) 0.008(3) -0.013(4) 0.033(4)
C44 0.046(4) 0.028(3) 0.069(5) -0.008(3) -0.020(3) 0.016(3)
C45 0.053(4) 0.017(3) 0.027(3) 0.004(2) 0.012(3) -0.002(2)
C46 0.038(3) 0.040(3) 0.017(3) -0.003(2) 0.008(2) -0.003(3)
C47 0.038(3) 0.042(3) 0.023(3) -0.005(2) 0.017(2) 0.002(3)
C48 0.024(3) 0.040(3) 0.022(3) -0.008(2) 0.008(2) -0.001(2)
C49 0.029(3) 0.047(4) 0.038(4) 0.011(3) -0.004(3) 0.006(3)
C50 0.052(4) 0.029(3) 0.064(5) -0.004(3) -0.013(3) 0.000(3)
C51 0.049(4) 0.043(4) 0.041(4) -0.018(3) -0.003(3) 0.016(3)
C52 0.038(4) 0.044(4) 0.032(3) -0.005(3) -0.002(3) 0.007(3)
C53 0.037(4) 0.035(3) 0.039(3) -0.006(3) -0.008(3) 0.002(3)
C54 0.028(3) 0.047(4) 0.033(3) -0.007(3) -0.005(3) 0.005(3)
C55 0.048(4) 0.079(5) 0.067(5) 0.031(4) 0.000(4) 0.004(4)

loop_
_atom_type_symbol
_atom_type_description
_atom_type_scat_dispersion_real
_atom_type_scat_dispersion_imag
_atom_type_scat_source
C C 0.0033 0.0016 'International Tables Vol C Tables 4.2.6.8 and 6.1.1.4'
H H 0.0000 0.0000 'International Tables Vol C Tables 4.2.6.8 and 6.1.1.4'
O O 0.0106 0.0060 'International Tables Vol C Tables 4.2.6.8 and 6.1.1.4'
Nd Nd -0.1943 3.0179 'International Tables Vol C Tables 4.2.6.8 and 6.1.1.4'

loop_
_geom_angle_atom_site_label_1
_geom_angle_atom_site_label_2
_geom_angle_atom_site_label_3
_geom_angle
O3 Nd1 O1 101.45(11)
O3 Nd1 O2 103.60(11)
O1 Nd1 O2 104.61(11)
O3 Nd1 O6 162.13(10)
O1 Nd1 O6 85.81(10)
O2 Nd1 O6 90.08(10)
O3 Nd1 O5 92.73(11)
O1 Nd1 O5 162.01(11)
O2 Nd1 O5 82.41(10)
O6 Nd1 O5 77.54(10)
O3 Nd1 O4 85.04(10)
O1 Nd1 O4 91.90(10)
O2 Nd1 O4 159.17(10)
O6 Nd1 O4 78.36(10)
O5 Nd1 O4 78.23(10)
C1 O1 Nd1 165.0(3)
C13 O2 Nd1 147.1(3)
C25 O3 Nd1 168.3(3)
C37 O4 C40 108.8(3)
C37 O4 Nd1 131.1(3)
C40 O4 Nd1 120.1(3)
C41 O5 C44 106.7(4)
C41 O5 Nd1 126.7(3)
C44 O5 Nd1 124.9(3)
C48 O6 C45 108.1(4)
C48 O6 Nd1 123.2(3)
C45 O6 Nd1 126.1(3)
O1 C1 C2 120.0(4)
O1 C1 C6 120.3(4)
C2 C1 C6 119.6(4)
C3 C2 C1 118.4(4)
C3 C2 C8 122.4(4)
C1 C2 C8 119.1(4)
C4 C3 C2 122.1(4)
C3 C4 C5 119.1(4)
C4 C5 C6 121.9(4)
C5 C6 C1 118.7(4)
C5 C6 C11 122.3(4)
C1 C6 C11 119.0(4)
C2 C8 C9 109.9(4)
C2 C8 C7 114.0(4)
C9 C8 C7 111.1(4)
C10 C11 C6 111.3(4)
C10 C11 C12 110.0(4)
C6 C11 C12 113.7(4)
O2 C13 C14 120.4(4)
O2 C13 C18 120.1(4)
C14 C13 C18 119.4(4)
C15 C14 C13 119.1(4)
C15 C14 C20 121.8(4)
C13 C14 C20 118.8(4)
C14 C15 C16 120.9(5)
C17 C16 C15 119.8(4)
C16 C17 C18 121.5(4)
C17 C18 C13 118.6(4)
C17 C18 C23 122.6(4)
C13 C18 C23 118.6(4)
C21 C20 C19 109.5(4)
C21 C20 C14 108.9(4)
C19 C20 C14 115.7(4)
C18 C23 C24 109.8(4)
C18 C23 C22 115.1(4)
C24 C23 C22 108.8(4)
O3 C25 C26 120.4(4)
O3 C25 C30 120.7(4)
C26 C25 C30 118.9(4)
C27 C26 C25 119.3(4)
C27 C26 C35 120.2(4)
C25 C26 C35 120.5(4)
C28 C27 C26 121.4(5)
C29 C28 C27 118.9(5)
C28 C29 C30 122.4(4)
C29 C30 C25 119.0(4)
C29 C30 C32 120.6(4)
C25 C30 C32 120.4(4)
C30 C32 C33 113.4(4)
C30 C32 C31 111.0(4)
C33 C32 C31 108.9(4)
C26 C35 C36 111.2(4)
C26 C35 C34 113.2(4)
C36 C35 C34 109.8(4)
O4 C37 C38 106.2(4)
C39 C38 C37 105.1(5)
C38 C39 C40 108.7(5)
C39 C40 O4 105.5(4)
O5 C41 C42 106.1(4)
C43 C42 C41 105.0(5)
C44 C43 C42 102.3(5)
C43 C44 O5 106.3(5)
O6 C45 C46 104.6(4)
C45 C46 C47 102.5(4)
C46 C47 C48 104.6(4)
O6 C48 C47 106.8(4)
C54 C49 C50 117.1(6)
C54 C49 C55 122.2(6)
C50 C49 C55 120.7(6)
C51 C50 C49 120.8(5)
C52 C51 C50 120.7(6)
C51 C52 C53 118.8(6)
C52 C53 C54 120.4(5)
C49 C54 C53 122.2(5)

loop_
_geom_bond_atom_site_label_1
_geom_bond_atom_site_label_2
_geom_bond_distance
Nd1 O3 2.185(3)
Nd1 O1 2.205(3)
Nd1 O2 2.222(3)
Nd1 O6 2.523(3)
Nd1 O5 2.558(3)
Nd1 O4 2.575(3)
O1 C1 1.343(5)
O2 C13 1.344(5)
O3 C25 1.337(5)
O4 C37 1.454(5)
O4 C40 1.459(5)
O5 C41 1.442(5)
O5 C44 1.445(6)
O6 C48 1.446(5)
O6 C45 1.450(5)
C1 C2 1.416(6)
C1 C6 1.420(6)
C2 C3 1.394(6)
C2 C8 1.511(6)
C3 C4 1.373(6)
C4 C5 1.380(6)
C5 C6 1.386(6)
C6 C11 1.516(6)
C7 C8 1.528(6)
C8 C9 1.521(6)
C10 C11 1.507(7)
C11 C12 1.521(6)
C13 C14 1.410(6)
C13 C18 1.422(6)
C14 C15 1.389(6)
C14 C20 1.524(6)
C15 C16 1.391(6)
C16 C17 1.373(7)
C17 C18 1.389(6)
C18 C23 1.508(6)
C19 C20 1.521(6)
C20 C21 1.520(6)
C22 C23 1.538(6)
C23 C24 1.533(6)
C25 C26 1.411(6)
C25 C30 1.418(6)
C26 C27 1.391(6)
C26 C35 1.518(6)
C27 C28 1.379(6)
C28 C29 1.372(7)
C29 C30 1.378(6)
C30 C32 1.511(6)
C31 C32 1.528(6)
C32 C33 1.526(6)
C34 C35 1.528(6)
C35 C36 1.525(6)
C37 C38 1.516(6)
C38 C39 1.442(8)
C39 C40 1.448(7)
C41 C42 1.501(7)
C42 C43 1.498(9)
C43 C44 1.441(7)
C45 C46 1.504(6)
C46 C47 1.516(7)
C47 C48 1.520(6)
C49 C54 1.370(7)
C49 C50 1.394(8)
C49 C55 1.496(8)
C50 C51 1.392(8)
C51 C52 1.364(7)
C52 C53 1.376(7)
C53 C54 1.377(7)
